data_4107656
loop_
_publ_author_name
'Gao Li'
'Weibin Yu'
'Yong Cui'

_publ_section_title
;
 A Homochiral Nanotubular Crystalline Framework of Metallomacrocycles for
 Enantioselective Recognition and Separation
;
_journal_name_full 'Journal of the American Chemical Society'
_journal_page_first 4582
_journal_page_last 4583
_journal_paper_doi 10.1021/ja078317n
_journal_volume 130
_journal_year 2008
_chemical_formula_sum 'C258 H324 N24 O18 Zn6'
_chemical_formula_weight 4441.63
_chemical_name_systematic
; 
 ? 
;
_space_group_IT_number 146
_symmetry_cell_setting trigonal
_symmetry_space_group_name_Hall 'R 3'
_symmetry_space_group_name_H-M 'R 3 :H'
_atom_sites_solution_hydrogens geom
_atom_sites_solution_primary direct
_atom_sites_solution_secondary difmap
_audit_creation_method SHELXL-97
_cell_angle_alpha 90.00
_cell_angle_beta 90.00
_cell_angle_gamma 120.00
_cell_formula_units_Z 3
_cell_length_a 45.0370(19)
_cell_length_b 45.0370(19)
_cell_length_c 10.3862(9)
_cell_measurement_temperature 273(2)
_cell_volume 18244.3(19)
_computing_structure_refinement 'SHELXL-97 (Sheldrick, 1997)'
_computing_structure_solution 'SHELXS-97 (Sheldrick, 1990)'
_diffrn_ambient_temperature 273(2)
_diffrn_measured_fraction_theta_full 0.998
_diffrn_measured_fraction_theta_max 0.998
_diffrn_radiation_monochromator graphite
_diffrn_radiation_source 'fine-focus sealed tube'
_diffrn_radiation_type MoK\a
_diffrn_radiation_wavelength 0.71073
_diffrn_reflns_av_R_equivalents 0.0725
_diffrn_reflns_av_sigmaI/netI 0.1161
_diffrn_reflns_limit_h_max 52
_diffrn_reflns_limit_h_min -53
_diffrn_reflns_limit_k_max 48
_diffrn_reflns_limit_k_min -53
_diffrn_reflns_limit_l_max 12
_diffrn_reflns_limit_l_min -12
_diffrn_reflns_number 31800
_diffrn_reflns_theta_full 25.00
_diffrn_reflns_theta_max 25.00
_diffrn_reflns_theta_min 2.22
_exptl_absorpt_coefficient_mu 0.648
_exptl_crystal_density_diffrn 1.213
_exptl_crystal_F_000 7092
_exptl_crystal_size_max 0.15
_exptl_crystal_size_mid 0.06
_exptl_crystal_size_min 0.05
_refine_diff_density_max 0.571
_refine_diff_density_min -0.321
_refine_diff_density_rms 0.066
_refine_ls_abs_structure_details 'Flack H D (1983), Acta Cryst. A39, 876-881'
_refine_ls_abs_structure_Flack 0.06(2)
_refine_ls_extinction_method none
_refine_ls_goodness_of_fit_ref 1.001
_refine_ls_hydrogen_treatment Geom
_refine_ls_matrix_type full
_refine_ls_number_parameters 839
_refine_ls_number_reflns 14160
_refine_ls_number_restraints 16
_refine_ls_restrained_S_all 1.005
_refine_ls_R_factor_all 0.1262
_refine_ls_R_factor_gt 0.0646
_refine_ls_shift/su_max 0.001
_refine_ls_shift/su_mean 0.000
_refine_ls_structure_factor_coef Fsqd
_refine_ls_weighting_details 'calc w=1/[\s^2^(Fo^2^)+(0.0783P)^2^+0.0000P] where P=(Fo^2^+2Fc^2^)/3'
_refine_ls_weighting_scheme calc
_refine_ls_wR_factor_gt 0.1462
_refine_ls_wR_factor_ref 0.1802
_reflns_number_gt 8090
_reflns_number_total 14160
_reflns_threshold_expression >2sigma(I)
_cod_data_source_file ja078317n-file003_2.cif
_cod_data_source_block 1-6pentanol
_cod_original_sg_symbol_H-M 'R 3'
_cod_database_code 4107656

loop_
_symmetry_equiv_pos_as_xyz
'x, y, z'
'-y, x-y, z'
'-x+y, -x, z'
'x+2/3, y+1/3, z+1/3'
'-y+2/3, x-y+1/3, z+1/3'
'-x+y+2/3, -x+1/3, z+1/3'
'x+1/3, y+2/3, z+2/3'
'-y+1/3, x-y+2/3, z+2/3'
'-x+y+1/3, -x+2/3, z+2/3'

loop_
_atom_site_label
_atom_site_type_symbol
_atom_site_fract_x
_atom_site_fract_y
_atom_site_fract_z
_atom_site_U_iso_or_equiv
_atom_site_adp_type
_atom_site_occupancy
_atom_site_symmetry_multiplicity
_atom_site_calc_flag
_atom_site_refinement_flags
Zn1 Zn 0.21562(3) 0.39198(3) 0.07020(8) 0.0384(3) Uani 1 1 d .
Zn2 Zn 0.05872(3) 0.50963(3) 0.48554(7) 0.0384(3) Uani 1 1 d .
O1 O 0.20938(18) 0.42976(18) 0.0116(7) 0.0461(19) Uani 1 1 d .
O2 O 0.24924(19) 0.3985(2) -0.0654(7) 0.049(2) Uani 1 1 d .
O3 O 0.06653(18) 0.48190(18) 0.6147(7) 0.048(2) Uani 1 1 d .
O4 O 0.0950(2) 0.55427(19) 0.5523(7) 0.053(2) Uani 1 1 d .
N1 N 0.0823(2) 0.4981(2) 0.3344(9) 0.047(3) Uani 1 1 d .
N2 N 0.1651(2) 0.3676(2) 0.1386(7) 0.039(2) Uani 1 1 d .
N3 N 0.2066(2) 0.3417(2) 0.0924(8) 0.042(2) Uani 1 1 d .
N4 N 0.3518(3) 0.2857(3) -0.1912(11) 0.067(3) Uani 1 1 d .
N5 N 0.1647(2) 0.7489(2) 0.2202(9) 0.044(2) Uani 1 1 d .
N6 N 0.0375(2) 0.5344(2) 0.3857(8) 0.040(2) Uani 1 1 d .
N7 N 0.0070(2) 0.4731(2) 0.4861(8) 0.040(2) Uani 1 1 d .
N8 N -0.0463(4) 0.2685(3) 0.7503(11) 0.076(4) Uani 1 1 d .
C1 C 0.0705(3) 0.4655(3) 0.3047(11) 0.055(3) Uani 1 1 d .
H1A H 0.0481 0.4500 0.3288 0.066 Uiso 1 1 calc R
C2 C 0.0886(3) 0.4520(3) 0.2406(10) 0.044(3) Uani 1 1 d .
H2A H 0.0782 0.4287 0.2219 0.053 Uiso 1 1 calc R
C3 C 0.1230(3) 0.4748(3) 0.2053(10) 0.044(3) Uani 1 1 d .
C4 C 0.1343(3) 0.5109(3) 0.2259(12) 0.059(4) Uani 1 1 d .
H4A H 0.1554 0.5279 0.1947 0.071 Uiso 1 1 calc R
C5 C 0.1127(3) 0.5193(3) 0.2938(10) 0.045(3) Uani 1 1 d .
H5A H 0.1210 0.5424 0.3112 0.054 Uiso 1 1 calc R
C6 C 0.1445(2) 0.4625(3) 0.1509(10) 0.037(3) Uani 1 1 d .
C7 C 0.1733(3) 0.4838(3) 0.0792(11) 0.051(3) Uani 1 1 d .
H7A H 0.1782 0.5062 0.0655 0.061 Uiso 1 1 calc R
C8 C 0.1954(3) 0.4738(3) 0.0261(11) 0.044(3) Uani 1 1 d .
C9 C 0.1896(3) 0.4402(3) 0.0544(9) 0.032(2) Uani 1 1 d .
C10 C 0.1598(3) 0.4184(3) 0.1264(10) 0.042(3) Uani 1 1 d .
C11 C 0.1375(3) 0.4295(3) 0.1719(11) 0.045(3) Uani 1 1 d .
H11A H 0.1178 0.4144 0.2167 0.054 Uiso 1 1 calc R
C12 C 0.2268(3) 0.4985(3) -0.0548(11) 0.046(3) Uani 1 1 d .
C13 C 0.2610(3) 0.5058(3) 0.0115(14) 0.081(4) Uani 1 1 d .
H13A H 0.2614 0.4848 0.0198 0.122 Uiso 1 1 calc R
H13B H 0.2625 0.5155 0.0953 0.122 Uiso 1 1 calc R
H13C H 0.2801 0.5217 -0.0400 0.122 Uiso 1 1 calc R
C14 C 0.2288(3) 0.5338(3) -0.0695(15) 0.086(4) Uani 1 1 d .
H14A H 0.2079 0.5305 -0.1065 0.128 Uiso 1 1 calc R
H14B H 0.2477 0.5483 -0.1247 0.128 Uiso 1 1 calc R
H14C H 0.2322 0.5444 0.0135 0.128 Uiso 1 1 calc R
C15 C 0.2234(3) 0.4826(3) -0.1901(13) 0.083(5) Uani 1 1 d .
H15A H 0.2217 0.4606 -0.1816 0.124 Uiso 1 1 calc R
H15B H 0.2432 0.4974 -0.2408 0.124 Uiso 1 1 calc R
H15C H 0.2032 0.4799 -0.2317 0.124 Uiso 1 1 calc R
C16 C 0.1492(3) 0.3832(3) 0.1587(9) 0.041(3) Uani 1 1 d .
H16A H 0.1281 0.3707 0.1994 0.049 Uiso 1 1 calc R
C17 C 0.1503(2) 0.3301(2) 0.1666(9) 0.047(2) Uani 1 1 d .
H17A H 0.1387 0.3172 0.0886 0.057 Uiso 1 1 calc R
C18 C 0.1243(3) 0.3163(3) 0.2775(12) 0.054(3) Uani 1 1 d .
H18A H 0.1048 0.3191 0.2567 0.065 Uiso 1 1 calc R
H18B H 0.1348 0.3292 0.3554 0.065 Uiso 1 1 calc R
C19 C 0.1121(3) 0.2780(3) 0.2997(11) 0.067(3) Uani 1 1 d .
H19A H 0.0968 0.2698 0.3734 0.081 Uiso 1 1 calc R
H19B H 0.0993 0.2649 0.2250 0.081 Uiso 1 1 calc R
C20 C 0.1411(2) 0.2719(2) 0.3224(8) 0.057(2) Uiso 1 1 d .
H20A H 0.1324 0.2475 0.3307 0.069 Uiso 1 1 calc R
H20B H 0.1523 0.2828 0.4026 0.069 Uiso 1 1 calc R
C21 C 0.1673(3) 0.2862(3) 0.2121(11) 0.052(3) Uani 1 1 d .
H21A H 0.1864 0.2827 0.2313 0.062 Uiso 1 1 calc R
H21B H 0.1567 0.2741 0.1329 0.062 Uiso 1 1 calc R
C22 C 0.1803(2) 0.3242(2) 0.1946(8) 0.0420(19) Uani 1 1 d .
H22A H 0.1906 0.3355 0.2764 0.050 Uiso 1 1 calc R
C23 C 0.2201(3) 0.3270(3) 0.0320(10) 0.040(3) Uani 1 1 d .
H23A H 0.2107 0.3035 0.0420 0.048 Uiso 1 1 calc R
C24 C 0.2491(3) 0.3447(3) -0.0502(10) 0.037(3) Uani 1 1 d .
C25 C 0.2635(3) 0.3797(3) -0.0859(9) 0.040(3) Uani 1 1 d .
C26 C 0.2984(3) 0.3968(3) -0.1460(10) 0.043(3) Uani 1 1 d .
C27 C 0.3121(3) 0.3765(3) -0.1709(9) 0.043(3) Uani 1 1 d .
H27A H 0.3337 0.3868 -0.2092 0.052 Uiso 1 1 calc R
C28 C 0.2964(3) 0.3413(3) -0.1436(10) 0.034(3) Uani 1 1 d .
C29 C 0.2668(3) 0.3275(3) -0.0842(11) 0.049(3) Uani 1 1 d .
H29A H 0.2566 0.3044 -0.0628 0.059 Uiso 1 1 calc R
C30 C 0.3174(3) 0.4362(3) -0.1723(11) 0.050(3) Uani 1 1 d .
C31 C 0.2970(4) 0.4443(4) -0.2681(13) 0.086(5) Uani 1 1 d .
H31A H 0.2932 0.4310 -0.3449 0.129 Uiso 1 1 calc R
H31B H 0.3095 0.4683 -0.2890 0.129 Uiso 1 1 calc R
H31C H 0.2753 0.4387 -0.2309 0.129 Uiso 1 1 calc R
C32 C 0.3504(3) 0.4483(3) -0.2302(13) 0.068(4) Uani 1 1 d .
H32A H 0.3640 0.4424 -0.1763 0.102 Uiso 1 1 calc R
H32B H 0.3617 0.4727 -0.2397 0.102 Uiso 1 1 calc R
H32C H 0.3476 0.4378 -0.3132 0.102 Uiso 1 1 calc R
C33 C 0.3231(3) 0.4567(3) -0.0505(12) 0.070(4) Uani 1 1 d .
H33A H 0.3353 0.4508 0.0108 0.105 Uiso 1 1 calc R
H33B H 0.3013 0.4515 -0.0149 0.105 Uiso 1 1 calc R
H33C H 0.3363 0.4807 -0.0699 0.105 Uiso 1 1 calc R
C34 C 0.3163(3) 0.3237(3) -0.1690(9) 0.045(3) Uani 1 1 d .
C35 C 0.2991(3) 0.2866(3) -0.1708(11) 0.056(3) Uani 1 1 d .
H35A H 0.2754 0.2739 -0.1617 0.067 Uiso 1 1 calc R
C36 C 0.3177(4) 0.2699(4) -0.1861(14) 0.077(4) Uani 1 1 d .
H36A H 0.3056 0.2461 -0.1931 0.093 Uiso 1 1 calc R
C37 C 0.3666(4) 0.3199(4) -0.1944(13) 0.074(4) Uani 1 1 d .
H37A H 0.3902 0.3322 -0.2069 0.089 Uiso 1 1 calc R
C38 C 0.3505(3) 0.3382(3) -0.1811(10) 0.049(3) Uani 1 1 d .
H38A H 0.3638 0.3620 -0.1803 0.059 Uiso 1 1 calc R
C39 C 0.1871(3) 0.7390(3) 0.2692(11) 0.057(3) Uani 1 1 d .
H39A H 0.2106 0.7539 0.2616 0.068 Uiso 1 1 calc R
C40 C 0.1760(3) 0.7085(3) 0.3272(11) 0.051(3) Uani 1 1 d .
H40A H 0.1921 0.7025 0.3525 0.061 Uiso 1 1 calc R
C41 C 0.1437(3) 0.6871(3) 0.3496(10) 0.044(3) Uani 1 1 d .
C42 C 0.1213(3) 0.6971(3) 0.3045(11) 0.055(3) Uani 1 1 d .
H42A H 0.0979 0.6822 0.3163 0.066 Uiso 1 1 calc R
C43 C 0.1309(3) 0.7272(3) 0.2440(10) 0.047(3) Uani 1 1 d .
H43A H 0.1146 0.7329 0.2190 0.057 Uiso 1 1 calc R
C44 C 0.1309(3) 0.6532(3) 0.4062(10) 0.051(3) Uani 1 1 d .
C45 C 0.1512(3) 0.6443(3) 0.4879(10) 0.043(3) Uani 1 1 d .
H45A H 0.1733 0.6614 0.5087 0.052 Uiso 1 1 calc R
C46 C 0.1395(3) 0.6119(3) 0.5367(10) 0.043(3) Uani 1 1 d .
C47 C 0.1058(3) 0.5855(3) 0.5054(11) 0.048(3) Uani 1 1 d .
C48 C 0.0847(3) 0.5926(3) 0.4211(10) 0.041(3) Uani 1 1 d .
C49 C 0.0983(3) 0.6261(3) 0.3768(10) 0.045(3) Uani 1 1 d .
H49A H 0.0846 0.6307 0.3232 0.054 Uiso 1 1 calc R
C50 C 0.1630(3) 0.6057(3) 0.6275(12) 0.059(3) Uani 1 1 d .
C51 C 0.1459(3) 0.5912(3) 0.7565(12) 0.074(4) Uani 1 1 d .
H51A H 0.1608 0.5868 0.8090 0.112 Uiso 1 1 calc R
H51B H 0.1247 0.5702 0.7428 0.112 Uiso 1 1 calc R
H51C H 0.1414 0.6074 0.7991 0.112 Uiso 1 1 calc R
C52 C 0.1969(3) 0.6371(3) 0.6511(14) 0.079(4) Uani 1 1 d .
H52A H 0.2108 0.6312 0.7038 0.119 Uiso 1 1 calc R
H52B H 0.1935 0.6540 0.6943 0.119 Uiso 1 1 calc R
H52C H 0.2082 0.6461 0.5704 0.119 Uiso 1 1 calc R
C53 C 0.1697(3) 0.5786(3) 0.5657(12) 0.071(4) Uani 1 1 d .
H53A H 0.1845 0.5746 0.6204 0.107 Uiso 1 1 calc R
H53B H 0.1804 0.5866 0.4833 0.107 Uiso 1 1 calc R
H53C H 0.1483 0.5576 0.5548 0.107 Uiso 1 1 calc R
C54 C 0.0509(3) 0.5673(3) 0.3703(10) 0.046(3) Uani 1 1 d .
H54A H 0.0384 0.5752 0.3248 0.055 Uiso 1 1 calc R
C55 C 0.0052(2) 0.5102(2) 0.3269(8) 0.044(2) Uani 1 1 d .
H55A H 0.0104 0.4987 0.2581 0.052 Uiso 1 1 calc R
C56 C -0.0154(3) 0.5250(3) 0.2655(11) 0.054(3) Uani 1 1 d .
H56A H -0.0216 0.5364 0.3305 0.065 Uiso 1 1 calc R
H56B H -0.0017 0.5417 0.2005 0.065 Uiso 1 1 calc R
C57 C -0.0477(3) 0.4961(3) 0.2041(10) 0.062(3) Uani 1 1 d .
H57A H -0.0413 0.4864 0.1333 0.074 Uiso 1 1 calc R
H57B H -0.0615 0.5053 0.1696 0.074 Uiso 1 1 calc R
C58 C -0.0690(2) 0.4679(2) 0.3015(8) 0.061(2) Uiso 1 1 d .
H58A H -0.0773 0.4771 0.3677 0.074 Uiso 1 1 calc R
H58B H -0.0887 0.4496 0.2582 0.074 Uiso 1 1 calc R
C59 C -0.0485(3) 0.4535(3) 0.3638(12) 0.059(3) Uani 1 1 d .
H59A H -0.0421 0.4421 0.2996 0.071 Uiso 1 1 calc R
H59B H -0.0623 0.4368 0.4289 0.071 Uiso 1 1 calc R
C60 C -0.01601(19) 0.4830(2) 0.4259(8) 0.043(2) Uani 1 1 d .
H60A H -0.0232 0.4936 0.4919 0.051 Uiso 1 1 calc R
C61 C -0.0050(3) 0.4435(3) 0.5421(10) 0.040(3) Uani 1 1 d .
H61A H -0.0287 0.4293 0.5394 0.048 Uiso 1 1 calc R
C62 C 0.0141(3) 0.4298(3) 0.6088(10) 0.040(3) Uani 1 1 d .
C63 C 0.0498(3) 0.4493(3) 0.6358(10) 0.038(3) Uani 1 1 d .
C64 C 0.0658(3) 0.4324(3) 0.6911(10) 0.037(3) Uani 1 1 d .
C65 C 0.0459(3) 0.3979(3) 0.7184(10) 0.047(3) Uani 1 1 d .
H65A H 0.0569 0.3873 0.7567 0.056 Uiso 1 1 calc R
C66 C 0.0112(3) 0.3776(3) 0.6946(10) 0.041(3) Uani 1 1 d .
C67 C -0.0053(3) 0.3955(3) 0.6406(8) 0.034(3) Uani 1 1 d .
H67A H -0.0289 0.3839 0.6276 0.041 Uiso 1 1 calc R
C68 C 0.1039(3) 0.4507(3) 0.7138(12) 0.052(3) Uani 1 1 d .
C69 C 0.1162(3) 0.4809(3) 0.8057(12) 0.069(4) Uani 1 1 d .
H69A H 0.1093 0.4966 0.7737 0.104 Uiso 1 1 calc R
H69B H 0.1407 0.4925 0.8121 0.104 Uiso 1 1 calc R
H69C H 0.1063 0.4728 0.8892 0.104 Uiso 1 1 calc R
C70 C 0.1221(3) 0.4633(3) 0.5790(13) 0.079(4) Uani 1 1 d .
H70A H 0.1159 0.4790 0.5417 0.118 Uiso 1 1 calc R
H70B H 0.1149 0.4439 0.5230 0.118 Uiso 1 1 calc R
H70C H 0.1465 0.4746 0.5903 0.118 Uiso 1 1 calc R
C71 C 0.1163(3) 0.4254(3) 0.7730(14) 0.072(4) Uani 1 1 d .
H71A H 0.1407 0.4379 0.7861 0.108 Uiso 1 1 calc R
H71B H 0.1106 0.4068 0.7142 0.108 Uiso 1 1 calc R
H71C H 0.1050 0.4163 0.8538 0.108 Uiso 1 1 calc R
C72 C -0.0104(3) 0.3399(2) 0.7106(10) 0.041(3) Uani 1 1 d .
C73 C 0.0077(3) 0.3212(3) 0.7238(11) 0.054(3) Uani 1 1 d .
H73A H 0.0315 0.3320 0.7198 0.065 Uiso 1 1 calc R
C74 C -0.0130(4) 0.2852(3) 0.7433(11) 0.052(3) Uani 1 1 d .
H74A H -0.0018 0.2726 0.7517 0.062 Uiso 1 1 calc R
C75 C -0.0616(4) 0.2874(3) 0.7289(12) 0.063(4) Uani 1 1 d .
H75A H -0.0853 0.2759 0.7217 0.076 Uiso 1 1 calc R
C76 C -0.0444(3) 0.3224(3) 0.7170(11) 0.048(3) Uani 1 1 d .
H76A H -0.0566 0.3340 0.7135 0.057 Uiso 1 1 calc R
O5 O 0.2626(6) 0.6481(6) 0.266(2) 0.367(8) Uiso 1 1 d D
C77 C 0.2774(9) 0.6601(9) 0.018(3) 0.367(8) Uiso 1 1 d D
C78 C 0.2499(8) 0.6513(9) 0.129(3) 0.367(8) Uiso 1 1 d D
C79 C 0.2170(8) 0.6466(8) 0.202(3) 0.367(8) Uiso 1 1 d D
C80 C 0.1908(7) 0.6155(7) 0.136(4) 0.367(8) Uiso 1 1 d D
C81 C 0.1578(7) 0.6151(9) 0.145(4) 0.367(8) Uiso 1 1 d D
O6 O 0.3150(7) 0.7057(7) 0.365(3) 0.437(9) Uiso 1 1 d D
C82 C 0.3086(9) 0.7139(10) 0.608(4) 0.437(9) Uiso 1 1 d D
C83 C 0.2922(9) 0.7061(9) 0.474(3) 0.437(9) Uiso 1 1 d D
C84 C 0.2754(7) 0.7278(9) 0.456(4) 0.437(9) Uiso 1 1 d D
C85 C 0.3042(8) 0.7642(9) 0.427(5) 0.437(9) Uiso 1 1 d D
C86 C 0.2837(11) 0.7828(10) 0.415(5) 0.437(9) Uiso 1 1 d D

loop_
_atom_site_aniso_label
_atom_site_aniso_U_11
_atom_site_aniso_U_22
_atom_site_aniso_U_33
_atom_site_aniso_U_23
_atom_site_aniso_U_13
_atom_site_aniso_U_12
Zn1 0.0306(8) 0.0391(8) 0.0470(8) -0.0013(6) 0.0006(6) 0.0185(7)
Zn2 0.0364(8) 0.0345(8) 0.0477(8) 0.0023(6) 0.0003(6) 0.0203(7)
O1 0.038(4) 0.036(4) 0.061(5) 0.012(4) 0.014(4) 0.016(4)
O2 0.044(5) 0.060(5) 0.056(5) 0.000(4) 0.006(4) 0.037(4)
O3 0.029(4) 0.034(5) 0.070(5) 0.009(4) -0.016(4) 0.007(4)
O4 0.068(6) 0.030(4) 0.058(5) 0.003(4) -0.014(4) 0.023(4)
N1 0.048(6) 0.033(6) 0.052(6) 0.002(5) 0.015(5) 0.015(5)
N2 0.032(4) 0.042(5) 0.042(4) 0.009(3) 0.003(3) 0.019(4)
N3 0.033(4) 0.042(5) 0.047(5) 0.002(4) 0.005(4) 0.017(4)
N4 0.070(9) 0.068(8) 0.085(8) 0.016(7) 0.007(7) 0.050(7)
N5 0.051(6) 0.023(5) 0.057(6) -0.002(4) 0.005(5) 0.016(5)
N6 0.040(4) 0.032(4) 0.049(5) 0.004(4) -0.002(4) 0.020(4)
N7 0.037(4) 0.039(5) 0.050(5) 0.001(4) -0.005(4) 0.023(4)
N8 0.101(10) 0.045(7) 0.078(8) 0.005(6) 0.018(7) 0.032(8)
C1 0.035(7) 0.070(9) 0.063(8) 0.002(7) 0.016(6) 0.028(7)
C2 0.042(7) 0.039(6) 0.059(7) 0.000(5) 0.015(5) 0.026(6)
C3 0.047(7) 0.035(7) 0.042(6) -0.002(5) -0.014(5) 0.015(6)
C4 0.059(9) 0.049(8) 0.077(9) -0.002(7) 0.014(7) 0.033(7)
C5 0.067(8) 0.041(7) 0.051(7) 0.005(5) 0.018(6) 0.044(7)
C6 0.020(5) 0.027(6) 0.061(7) -0.002(5) 0.002(5) 0.010(5)
C7 0.067(9) 0.051(8) 0.053(7) -0.010(6) -0.004(6) 0.043(7)
C8 0.033(7) 0.045(7) 0.056(7) 0.009(6) 0.001(5) 0.020(6)
C9 0.031(6) 0.030(6) 0.039(6) 0.000(5) 0.007(5) 0.018(5)
C10 0.051(8) 0.043(7) 0.043(6) 0.000(6) -0.004(6) 0.031(6)
C11 0.037(7) 0.041(7) 0.059(7) 0.003(6) 0.005(6) 0.020(6)
C12 0.043(7) 0.053(7) 0.054(7) 0.013(5) 0.018(5) 0.031(6)
C13 0.044(7) 0.067(9) 0.117(11) 0.016(8) 0.002(7) 0.015(7)
C14 0.075(9) 0.049(8) 0.122(11) 0.015(7) 0.023(8) 0.024(7)
C15 0.076(10) 0.074(10) 0.094(11) 0.037(8) 0.034(8) 0.034(8)
C16 0.035(6) 0.048(7) 0.041(5) 0.008(4) 0.011(4) 0.022(5)
C17 0.046(5) 0.047(5) 0.054(6) 0.005(4) 0.007(4) 0.026(5)
C18 0.034(6) 0.060(8) 0.074(8) 0.013(6) 0.013(6) 0.027(6)
C19 0.055(6) 0.052(7) 0.075(8) 0.012(5) 0.024(5) 0.011(5)
C21 0.052(7) 0.038(6) 0.071(7) 0.020(5) 0.022(5) 0.028(6)
C22 0.042(5) 0.042(5) 0.045(5) 0.012(4) 0.015(4) 0.023(4)
C23 0.037(6) 0.038(6) 0.045(6) -0.008(5) -0.003(5) 0.019(5)
C24 0.033(6) 0.033(6) 0.047(6) -0.006(5) -0.001(5) 0.018(5)
C25 0.030(6) 0.052(7) 0.030(6) -0.004(5) 0.002(4) 0.015(5)
C26 0.037(7) 0.044(7) 0.040(6) 0.002(5) 0.005(5) 0.014(6)
C27 0.048(7) 0.059(8) 0.044(6) 0.007(5) 0.015(5) 0.043(6)
C28 0.032(6) 0.032(6) 0.042(6) 0.003(5) 0.006(5) 0.018(5)
C29 0.062(9) 0.038(7) 0.057(7) 0.007(6) 0.005(7) 0.034(7)
C30 0.055(7) 0.063(8) 0.045(6) 0.008(6) 0.009(5) 0.038(7)
C31 0.079(9) 0.081(9) 0.102(10) 0.052(8) 0.021(8) 0.043(8)
C32 0.047(6) 0.053(7) 0.103(10) 0.023(6) 0.027(6) 0.024(5)
C33 0.067(8) 0.039(7) 0.085(8) -0.003(6) 0.019(6) 0.011(6)
C34 0.053(8) 0.042(7) 0.025(5) 0.002(5) 0.001(5) 0.014(6)
C35 0.064(9) 0.064(9) 0.059(7) -0.012(6) -0.001(6) 0.046(8)
C36 0.100(13) 0.065(10) 0.092(10) -0.017(8) -0.007(9) 0.060(10)
C37 0.054(9) 0.099(13) 0.066(9) 0.001(9) 0.002(7) 0.036(9)
C38 0.051(8) 0.052(7) 0.049(7) 0.010(5) 0.009(6) 0.029(6)
C39 0.037(7) 0.073(9) 0.072(8) 0.000(7) -0.007(6) 0.037(7)
C40 0.043(8) 0.040(7) 0.073(9) 0.011(7) -0.015(7) 0.024(7)
C41 0.056(8) 0.026(6) 0.050(7) 0.012(5) -0.004(6) 0.021(6)
C42 0.038(7) 0.058(8) 0.063(8) 0.003(6) 0.018(6) 0.019(7)
C43 0.025(6) 0.033(7) 0.067(8) 0.002(6) 0.013(5) 0.002(5)
C44 0.067(8) 0.034(7) 0.037(6) 0.002(5) -0.007(6) 0.016(6)
C45 0.035(6) 0.044(7) 0.057(7) -0.003(5) -0.006(5) 0.025(6)
C46 0.058(8) 0.042(7) 0.037(6) -0.001(5) -0.002(6) 0.031(7)
C47 0.065(9) 0.046(8) 0.044(7) -0.009(6) -0.003(6) 0.036(7)
C48 0.044(7) 0.033(6) 0.050(7) 0.007(5) -0.005(6) 0.023(6)
C49 0.060(8) 0.046(8) 0.042(7) 0.004(6) -0.004(6) 0.036(7)
C50 0.047(7) 0.058(8) 0.071(8) 0.000(6) -0.004(6) 0.025(6)
C51 0.091(11) 0.082(10) 0.059(8) 0.012(7) -0.009(7) 0.050(9)
C52 0.072(9) 0.054(8) 0.095(9) 0.011(6) -0.044(7) 0.019(7)
C53 0.073(9) 0.085(10) 0.081(8) 0.006(7) 0.002(7) 0.058(8)
C54 0.047(6) 0.040(6) 0.060(7) 0.005(5) 0.000(5) 0.030(6)
C55 0.040(5) 0.042(5) 0.049(5) 0.001(4) -0.006(4) 0.020(4)
C56 0.046(7) 0.059(8) 0.060(7) 0.013(6) -0.009(6) 0.028(7)
C57 0.046(6) 0.060(6) 0.072(8) 0.020(5) 0.000(5) 0.021(5)
C59 0.046(7) 0.057(8) 0.076(8) 0.016(6) 0.004(6) 0.027(6)
C60 0.040(5) 0.038(5) 0.056(6) 0.010(4) 0.006(4) 0.024(4)
C61 0.029(5) 0.037(6) 0.050(6) 0.000(5) -0.010(5) 0.014(5)
C62 0.048(7) 0.040(7) 0.038(6) -0.006(5) -0.012(5) 0.027(6)
C63 0.022(5) 0.033(6) 0.047(6) -0.002(5) 0.000(4) 0.005(5)
C64 0.034(6) 0.027(6) 0.047(6) 0.008(5) -0.001(5) 0.012(5)
C65 0.033(6) 0.072(9) 0.049(7) 0.006(6) 0.000(5) 0.036(6)
C66 0.043(7) 0.045(7) 0.035(6) 0.003(5) 0.001(5) 0.023(6)
C67 0.039(7) 0.043(7) 0.028(5) 0.011(5) 0.007(5) 0.027(6)
C68 0.026(6) 0.041(7) 0.088(9) 0.014(6) -0.006(6) 0.017(5)
C69 0.048(6) 0.069(9) 0.086(9) 0.001(7) -0.019(6) 0.025(6)
C70 0.053(8) 0.081(9) 0.086(8) 0.012(7) 0.002(7) 0.021(7)
C71 0.040(7) 0.044(6) 0.130(11) 0.021(6) -0.017(6) 0.019(5)
C72 0.065(8) 0.021(5) 0.036(6) 0.000(4) -0.005(5) 0.021(6)
C73 0.071(8) 0.044(7) 0.053(7) 0.001(6) 0.001(6) 0.033(7)
C74 0.072(9) 0.029(7) 0.055(7) 0.001(6) 0.004(7) 0.026(7)
C75 0.069(9) 0.045(8) 0.071(8) -0.001(7) 0.000(7) 0.025(7)
C76 0.048(8) 0.042(7) 0.056(7) 0.000(6) -0.002(6) 0.025(6)

loop_
_atom_type_symbol
_atom_type_description
_atom_type_scat_dispersion_real
_atom_type_scat_dispersion_imag
_atom_type_scat_source
C C 0.0033 0.0016 'International Tables Vol C Tables 4.2.6.8 and 6.1.1.4'
H H 0.0000 0.0000 'International Tables Vol C Tables 4.2.6.8 and 6.1.1.4'
N N 0.0061 0.0033 'International Tables Vol C Tables 4.2.6.8 and 6.1.1.4'
O O 0.0106 0.0060 'International Tables Vol C Tables 4.2.6.8 and 6.1.1.4'
Zn Zn 0.2839 1.4301 'International Tables Vol C Tables 4.2.6.8 and 6.1.1.4'

loop_
_geom_angle_atom_site_label_1
_geom_angle_atom_site_label_2
_geom_angle_atom_site_label_3
_geom_angle
_geom_angle_site_symmetry_1
_geom_angle_site_symmetry_3
O1 Zn1 O2 94.7(3) . .
O1 Zn1 N2 88.3(3) . .
O2 Zn1 N2 150.3(3) . .
O1 Zn1 N5 100.9(3) . 2_665
O2 Zn1 N5 97.0(3) . 2_665
N2 Zn1 N5 111.4(3) . 2_665
O1 Zn1 N3 159.4(3) . .
O2 Zn1 N3 87.6(3) . .
N2 Zn1 N3 79.9(3) . .
N5 Zn1 N3 99.0(3) 2_665 .
O4 Zn2 O3 95.0(3) . .
O4 Zn2 N7 146.6(3) . .
O3 Zn2 N7 88.9(3) . .
O4 Zn2 N6 89.8(3) . .
O3 Zn2 N6 162.4(3) . .
N7 Zn2 N6 78.0(3) . .
O4 Zn2 N1 104.5(4) . .
O3 Zn2 N1 94.6(4) . .
N7 Zn2 N1 108.2(3) . .
N6 Zn2 N1 100.6(3) . .
C9 O1 Zn1 130.0(7) . .
C25 O2 Zn1 127.4(7) . .
C63 O3 Zn2 130.2(7) . .
C47 O4 Zn2 128.9(7) . .
C5 N1 C1 115.7(9) . .
C5 N1 Zn2 123.0(8) . .
C1 N1 Zn2 118.4(7) . .
C16 N2 C17 123.0(9) . .
C16 N2 Zn1 122.8(8) . .
C17 N2 Zn1 114.2(6) . .
C23 N3 C22 122.5(9) . .
C23 N3 Zn1 128.5(8) . .
C22 N3 Zn1 109.0(6) . .
C36 N4 C37 113.1(12) . .
C43 N5 C39 115.7(10) . .
C43 N5 Zn1 116.5(8) . 3_565
C39 N5 Zn1 124.9(8) . 3_565
C54 N6 C55 121.7(9) . .
C54 N6 Zn2 126.8(8) . .
C55 N6 Zn2 111.5(6) . .
C61 N7 C60 120.5(8) . .
C61 N7 Zn2 123.0(7) . .
C60 N7 Zn2 116.4(6) . .
C74 N8 C75 115.3(12) . .
N1 C1 C2 126.4(11) . .
C1 C2 C3 118.1(11) . .
C2 C3 C6 121.6(10) . .
C2 C3 C4 114.7(10) . .
C6 C3 C4 123.7(10) . .
C5 C4 C3 118.2(11) . .
N1 C5 C4 126.3(11) . .
C11 C6 C7 117.9(10) . .
C11 C6 C3 120.9(10) . .
C7 C6 C3 121.2(10) . .
C6 C7 C8 124.0(11) . .
C7 C8 C9 118.5(10) . .
C7 C8 C12 121.8(10) . .
C9 C8 C12 119.5(9) . .
O1 C9 C10 121.5(9) . .
O1 C9 C8 121.7(9) . .
C10 C9 C8 116.8(9) . .
C11 C10 C9 121.8(10) . .
C11 C10 C16 114.1(10) . .
C9 C10 C16 124.0(10) . .
C6 C11 C10 120.7(11) . .
C8 C12 C15 108.6(10) . .
C8 C12 C14 110.8(9) . .
C15 C12 C14 109.0(10) . .
C8 C12 C13 111.3(9) . .
C15 C12 C13 110.8(10) . .
C14 C12 C13 106.2(10) . .
N2 C16 C10 127.6(10) . .
N2 C17 C22 107.4(7) . .
N2 C17 C18 114.8(8) . .
C22 C17 C18 110.5(7) . .
C17 C18 C19 109.6(9) . .
C20 C19 C18 112.1(8) . .
C19 C20 C21 111.6(8) . .
C22 C21 C20 110.2(8) . .
N3 C22 C21 116.3(7) . .
N3 C22 C17 107.9(7) . .
C21 C22 C17 109.9(7) . .
N3 C23 C24 123.4(10) . .
C29 C24 C25 118.5(10) . .
C29 C24 C23 117.2(10) . .
C25 C24 C23 123.9(10) . .
O2 C25 C24 125.1(9) . .
O2 C25 C26 117.7(10) . .
C24 C25 C26 117.1(10) . .
C27 C26 C25 116.6(10) . .
C27 C26 C30 123.8(10) . .
C25 C26 C30 119.5(10) . .
C26 C27 C28 125.4(10) . .
C29 C28 C27 116.5(10) . .
C29 C28 C34 125.1(10) . .
C27 C28 C34 118.0(9) . .
C28 C29 C24 125.6(11) . .
C32 C30 C33 106.9(11) . .
C32 C30 C31 105.7(10) . .
C33 C30 C31 109.9(11) . .
C32 C30 C26 112.3(10) . .
C33 C30 C26 112.1(9) . .
C31 C30 C26 109.7(11) . .
C38 C34 C35 112.5(11) . .
C38 C34 C28 127.3(11) . .
C35 C34 C28 120.0(10) . .
C36 C35 C34 120.5(12) . .
N4 C36 C35 124.2(13) . .
N4 C37 C38 126.4(14) . .
C34 C38 C37 123.0(13) . .
C40 C39 N5 122.3(11) . .
C41 C40 C39 122.8(11) . .
C40 C41 C42 115.3(10) . .
C40 C41 C44 123.7(11) . .
C42 C41 C44 120.7(12) . .
C43 C42 C41 124.4(12) . .
C42 C43 N5 119.3(11) . .
C49 C44 C45 114.8(10) . .
C49 C44 C41 121.3(11) . .
C45 C44 C41 123.8(11) . .
C46 C45 C44 123.5(11) . .
C45 C46 C47 119.0(11) . .
C45 C46 C50 118.9(11) . .
C47 C46 C50 122.1(10) . .
O4 C47 C46 118.4(10) . .
O4 C47 C48 121.6(11) . .
C46 C47 C48 120.0(11) . .
C49 C48 C47 117.3(11) . .
C49 C48 C54 116.6(10) . .
C47 C48 C54 126.0(10) . .
C48 C49 C44 125.3(11) . .
C52 C50 C51 108.7(11) . .
C52 C50 C53 107.8(11) . .
C51 C50 C53 106.5(11) . .
C52 C50 C46 113.6(11) . .
C51 C50 C46 111.7(10) . .
C53 C50 C46 108.3(10) . .
N6 C54 C48 123.4(10) . .
N6 C55 C60 108.2(7) . .
N6 C55 C56 116.8(8) . .
C60 C55 C56 111.3(7) . .
C57 C56 C55 109.4(9) . .
C56 C57 C58 111.5(9) . .
C59 C58 C57 112.2(8) . .
C58 C59 C60 109.3(9) . .
N7 C60 C55 106.4(7) . .
N7 C60 C59 115.6(8) . .
C55 C60 C59 110.8(8) . .
N7 C61 C62 127.8(10) . .
C67 C62 C63 122.0(10) . .
C67 C62 C61 114.2(10) . .
C63 C62 C61 123.8(10) . .
O3 C63 C64 121.4(9) . .
O3 C63 C62 120.4(10) . .
C64 C63 C62 118.2(9) . .
C65 C64 C63 118.2(9) . .
C65 C64 C68 120.5(9) . .
C63 C64 C68 121.2(9) . .
C64 C65 C66 126.4(10) . .
C65 C66 C67 115.0(10) . .
C65 C66 C72 127.9(11) . .
C67 C66 C72 117.0(10) . .
C62 C67 C66 120.0(10) . .
C64 C68 C69 113.1(10) . .
C64 C68 C70 107.6(9) . .
C69 C68 C70 110.1(11) . .
C64 C68 C71 111.9(9) . .
C69 C68 C71 107.1(10) . .
C70 C68 C71 106.9(10) . .
C76 C72 C73 118.1(10) . .
C76 C72 C66 125.8(11) . .
C73 C72 C66 116.1(11) . .
C74 C73 C72 116.1(12) . .
N8 C74 C73 125.2(12) . .
N8 C75 C76 124.5(13) . .
C72 C76 C75 120.4(11) . .
O5 C78 C79 85(2) . .
O5 C78 C77 114(3) . .
C79 C78 C77 160(3) . .
C80 C79 C78 98.9(15) . .
C79 C80 C81 107.8(18) . .
C84 C83 C82 107.7(17) . .
C84 C83 O6 118(3) . .
C82 C83 O6 115(3) . .
C83 C84 C85 106.6(17) . .
C84 C85 C86 100.3(17) . .

loop_
_geom_bond_atom_site_label_1
_geom_bond_atom_site_label_2
_geom_bond_distance
_geom_bond_site_symmetry_2
Zn1 O1 1.955(7) .
Zn1 O2 1.980(7) .
Zn1 N2 2.095(8) .
Zn1 N5 2.101(9) 2_665
Zn1 N3 2.102(9) .
Zn2 O4 1.976(8) .
Zn2 O3 1.980(7) .
Zn2 N7 2.072(9) .
Zn2 N6 2.073(8) .
Zn2 N1 2.101(9) .
O1 C9 1.277(11) .
O2 C25 1.307(13) .
O3 C63 1.289(12) .
O4 C47 1.329(13) .
N1 C5 1.285(13) .
N1 C1 1.325(13) .
N2 C16 1.243(12) .
N2 C17 1.504(11) .
N3 C23 1.269(12) .
N3 C22 1.488(11) .
N4 C36 1.335(16) .
N4 C37 1.337(17) .
N5 C43 1.360(12) .
N5 C39 1.389(13) .
N5 Zn1 2.101(9) 3_565
N6 C54 1.299(12) .
N6 C55 1.447(11) .
N7 C61 1.299(12) .
N7 C60 1.459(10) .
N8 C74 1.300(16) .
N8 C75 1.356(15) .
C1 C2 1.402(13) .
C2 C3 1.414(14) .
C3 C6 1.451(14) .
C3 C4 1.456(15) .
C4 C5 1.400(14) .
C6 C11 1.370(13) .
C6 C7 1.384(14) .
C7 C8 1.396(14) .
C8 C9 1.431(13) .
C8 C12 1.539(14) .
C9 C10 1.416(14) .
C10 C11 1.412(14) .
C10 C16 1.451(15) .
C12 C15 1.550(16) .
C12 C14 1.554(15) .
C12 C13 1.565(15) .
C17 C22 1.532(11) .
C17 C18 1.534(13) .
C18 C19 1.547(14) .
C19 C20 1.478(12) .
C20 C21 1.537(13) .
C21 C22 1.514(12) .
C23 C24 1.424(14) .
C24 C29 1.403(14) .
C24 C25 1.423(14) .
C25 C26 1.500(14) .
C26 C27 1.357(14) .
C26 C30 1.560(16) .
C27 C28 1.406(14) .
C28 C29 1.312(14) .
C28 C34 1.487(14) .
C30 C32 1.434(15) .
C30 C33 1.511(16) .
C30 C31 1.518(16) .
C34 C38 1.345(15) .
C34 C35 1.448(15) .
C35 C36 1.385(15) .
C37 C38 1.348(16) .
C39 C40 1.344(15) .
C40 C41 1.306(15) .
C41 C42 1.377(15) .
C41 C44 1.458(14) .
C42 C43 1.352(15) .
C44 C49 1.397(15) .
C44 C45 1.441(14) .
C45 C46 1.378(14) .
C46 C47 1.421(15) .
C46 C50 1.542(15) .
C47 C48 1.442(14) .
C48 C49 1.390(14) .
C48 C54 1.470(15) .
C50 C52 1.492(16) .
C50 C51 1.521(16) .
C50 C53 1.539(16) .
C55 C60 1.516(11) .
C55 C56 1.525(13) .
C56 C57 1.523(14) .
C57 C58 1.528(12) .
C58 C59 1.512(13) .
C59 C60 1.542(13) .
C61 C62 1.459(13) .
C62 C67 1.381(14) .
C62 C63 1.425(14) .
C63 C64 1.409(14) .
C64 C65 1.379(14) .
C64 C68 1.505(14) .
C65 C66 1.381(15) .
C66 C67 1.457(14) .
C66 C72 1.486(14) .
C68 C69 1.523(16) .
C68 C70 1.577(17) .
C68 C71 1.621(14) .
C72 C76 1.329(14) .
C72 C73 1.440(15) .
C73 C74 1.424(14) .
C75 C76 1.370(14) .
O5 C78 1.565(18) .
C77 C78 1.589(18) .
C78 C79 1.581(19) .
C79 C80 1.473(19) .
C80 C81 1.480(18) .
O6 C83 1.538(18) .
C82 C83 1.530(19) .
C83 C84 1.515(19) .
C84 C85 1.529(19) .
C85 C86 1.531(19) .
